data_2006388
loop_
_publ_author_name
'Weathers, Norman R.'
'Sadoski, Robert C.'
'Durham, Bill'
'Cordes, A. Wallace'

_publ_section_title
;
 <i>trans</i>-Diaquabis(2,2'-bipyridine-<i>N</i>,<i>N</i>')ruthenium(II)
 Bis(hexafluorophosphate)
;
_journal_issue 8
_journal_name_full 'Acta Crystallographica Section C'
_journal_page_first 1047
_journal_page_last 1049
_journal_paper_doi 10.1107/S0108270197004381
_journal_volume 53
_journal_year 1997
_chemical_formula_iupac '[Ru (C10 H8 N2)2 (H2 O)2 ] (P F6)2'
_chemical_formula_moiety '[Ru(H2 O)2 (C10 H8 N2)2 ] (PF6)2'
_chemical_formula_sum 'C20 H20 F12 N4 O2 P2 Ru'
_chemical_formula_weight 739.39
_chemical_name_common
;
  trans-diaquabis(2,2'-bipyridine)ruthenium(II) hexafluorophosphate
;
_chemical_name_systematic
;
 trans-diaquabis(2,2'-bipyridine)ruthenium(II) hexafluorophosphate
;
_space_group_IT_number 2
_symmetry_cell_setting triclinic
_symmetry_space_group_name_Hall '-P 1'
_symmetry_space_group_name_H-M 'P -1'
_cell_angle_alpha 108.941(10)
_cell_angle_beta 94.805(14)
_cell_angle_gamma 98.788(11)
_cell_formula_units_Z 1
_cell_length_a 7.5670(14)
_cell_length_b 8.7781(7)
_cell_length_c 10.2806(16)
_cell_measurement_reflns_used 24
_cell_measurement_temperature 293
_cell_measurement_theta_max 15
_cell_measurement_theta_min 14
_cell_volume 631.79(17)
_computing_cell_refinement 'CAD-4-PC Software'
_computing_data_collection 'CAD-4-PC Software (Enraf-Nonius, 1994)'
_computing_data_reduction 'NRCVAX (Gabe, Le Page, Charland, Lee & White, 1989)'
_computing_molecular_graphics 'NRCVAX and ORTEPII (Johnson, 1976)'
_computing_publication_material NRCVAX95
_computing_structure_refinement NRCVAX
_computing_structure_solution NRCVAX
_diffrn_ambient_temperature 293
_diffrn_measurement_device 'Enraf-Nonius CAD-4'
_diffrn_measurement_method '\q/2\q scan b/P/b '
_diffrn_radiation_monochromator graphite
_diffrn_radiation_source 'xray tube'
_diffrn_radiation_type 'Molybdenum K\a'
_diffrn_radiation_wavelength 0.7107
_diffrn_reflns_av_R_equivalents 0.017
_diffrn_reflns_limit_h_max 9
_diffrn_reflns_limit_h_min -9
_diffrn_reflns_limit_k_max 11
_diffrn_reflns_limit_k_min 0
_diffrn_reflns_limit_l_max 12
_diffrn_reflns_limit_l_min -13
_diffrn_reflns_number 2965
_diffrn_reflns_theta_max 26.91
_diffrn_reflns_theta_min 2.00
_diffrn_standards_decay_% 1.2
_diffrn_standards_interval_time 60
_diffrn_standards_number 3
_exptl_absorpt_coefficient_mu 0.84
_exptl_absorpt_correction_T_max 0.891
_exptl_absorpt_correction_T_min 0.766
_exptl_absorpt_correction_type analytical
_exptl_crystal_colour red
_exptl_crystal_density_diffrn 1.943
_exptl_crystal_density_meas ?
_exptl_crystal_description block
_exptl_crystal_F_000 366.0
_exptl_crystal_size_max 0.48
_exptl_crystal_size_mid 0.26
_exptl_crystal_size_min 0.16
_refine_diff_density_max 0.080
_refine_diff_density_min -0.122
_refine_ls_extinction_method none
_refine_ls_goodness_of_fit_obs 0.90
_refine_ls_hydrogen_treatment 'H atoms: see text'
_refine_ls_matrix_type full
_refine_ls_number_parameters 203
_refine_ls_number_reflns 2754
_refine_ls_R_factor_all 0.040
_refine_ls_R_factor_obs .040
_refine_ls_shift/esd_max 0.003
_refine_ls_structure_factor_coef F
_refine_ls_weighting_details 'w = 1/[\s^2^(F) + 0.0025F^2^]'
_refine_ls_weighting_scheme calc
_refine_ls_wR_factor_all 0.051
_refine_ls_wR_factor_obs .051
_reflns_number_observed 2754
_reflns_number_total 2754
_reflns_observed_criterion 'Inet > 0.0'
_cod_data_source_file fr1040.cif
_cod_data_source_block structure1
_cod_depositor_comments
;
The following automatic conversions were performed:
'_symmetry_cell_setting' value 'Triclinic' changed to 'triclinic'
according to '/home/saulius/struct/CIF-dictionaries/cif_core.dic'
dictionary named 'cif_core.dic' version 2.4.1 from 2010-06-29.

Automatic conversion script
Id: cif_fix_enum 1527 2010-12-29 10:47:43Z saulius 

The following automatic conversions were performed:

'_symmetry_cell_setting' value 'Triclinic' changed to 'triclinic'
according to /home/saulius/struct/CIF-dictionaries/cif_core.dic
dictionary named 'cif_core.dic' version 2.4.1 from 2010-06-29.

Automatic conversion script
Id: cif_fix_values 1715 2011-07-08 13:25:40Z adriana 

The following automatic conversions were performed:

'_exptl_crystal_density_meas' value 'not measured' was changed to '?'
- the value is perceived as not measured.

Automatic conversion script
Id: cif_fix_values 3008 2015-01-20 13:52:24Z robertas 

The following automatic conversions were performed:

'_refine_ls_weighting_scheme' value '1/[\s^2^(F) + 0.0025F^2^]' was
changed to 'calc'. New tag '_refine_ls_weighting_details' was
created. The value of the new tag was set to 'w = 1/[\s^2^(F) +
0.0025F^2^]'.

Automatic conversion script
Id: cif_fix_values 3143 2015-03-26 13:38:13Z robertas 
;
_cod_original_cell_volume 631.79(16)
_cod_database_code 2006388

loop_
_symmetry_equiv_pos_as_xyz
x,y,z
-x,-y,-z

loop_
_atom_site_aniso_label
_atom_site_aniso_U_11
_atom_site_aniso_U_22
_atom_site_aniso_U_33
_atom_site_aniso_U_12
_atom_site_aniso_U_13
_atom_site_aniso_U_23
_atom_site_aniso_type_symbol
Ru .02763(18) .02301(17) .02529(17) .00060(11) .00257(10) .00634(11) Ru
P .0434(4) .0338(4) .0391(4) .0017(3) .0037(3) .0128(3) P
F1 .0944(19) .0437(12) .0903(18) -.0034(12) .0087(15) .0291(12) F
F2 .0907(19) .0423(12) .0960(19) -.0021(12) .0080(15) .0329(12) F
F3 .0875(19) .0836(19) .0818(17) .0169(16) .0429(15) .0170(15) F
F4 .094(2) .0829(19) .0834(18) .0017(16) -.0380(16) .0304(16) F
F5 .0684(16) .090(2) .101(2) .0013(14) -.0305(15) .0404(17) F
F6 .127(3) .097(2) .096(2) .031(2) .072(2) .0253(19) F
O .0521(13) .0290(10) .0386(11) .0076(9) .0028(10) .0114(10) O
N1 .0317(11) .0298(11) .0323(11) .0038(9) .0011(8) .0094(9) N
N2 .0329(11) .0304(11) .0320(11) .0053(9) .0051(9) .0088(9) N
C1 .0440(16) .0394(15) .0351(14) .0046(12) .0019(12) .0124(12) C
C2 .0498(18) .0511(18) .0340(14) .0092(14) -.0053(12) .0098(13) C
C3 .0407(16) .0536(19) .0451(17) -.0010(14) -.0105(13) .0055(14) C
C4 .0361(15) .0503(18) .0458(16) -.0023(13) .0002(12) .0120(13) C
C5 .0307(13) .0344(13) .0350(13) .0037(10) .0023(10) .0111(11) C
C6 .0314(13) .0353(13) .0375(14) .0049(10) .0049(10) .0130(11) C
C7 .0355(15) .060(2) .0503(17) -.0005(14) .0092(13) .0222(15) C
C8 .0425(17) .079(3) .0475(17) .0081(16) .0176(14) .0278(17) C
C9 .0538(19) .065(2) .0376(15) .0127(16) .0175(14) .0127(15) C
C10 .0433(16) .0424(16) .0333(14) .0070(13) .0090(12) .0061(12) C

loop_
_atom_site_label
_atom_site_fract_x
_atom_site_fract_y
_atom_site_fract_z
_atom_site_U_iso_or_equiv
_atom_site_thermal_displace_type
_atom_site_calc_flag
_atom_site_refinement_flags
_atom_site_type_symbol
Ru 0 0 0 .02634(16) Uani ? S Ru
P .04012(11) .61736(10) .30079(8) .0395(4) Uani ? . P
F1 -.0273(4) .4336(3) .2912(3) .0767(18) Uani ? . F
F2 .1083(4) .7971(3) .2986(3) .0760(17) Uani ? . F
F3 .1557(4) .5487(4) .1775(3) .0851(19) Uani ? . F
F4 .2065(4) .6388(4) .4097(3) .091(2) Uani ? . F
F5 -.1233(4) .5954(4) .1841(3) .089(2) Uani ? . F
F6 -.0758(5) .6837(4) .4170(3) .104(3) Uani ? . F
O -.0827(3) .2194(3) -.0010(3) .0402(12) Uani ? . O
N1 .2230(3) .1340(3) .1455(2) .0320(11) Uani ? . N
N2 .1953(3) .0359(3) -.1228(2) .0323(11) Uani ? . N
C1 .2480(4) .1564(4) .2825(3) .0402(16) Uani ? . C
C2 .3937(5) .2617(4) .3725(3) .0469(17) Uani ? . C
C3 .5228(5) .3492(5) .3235(4) .0515(18) Uani ? . C
C4 .5030(4) .3224(4) .1820(4) .0467(17) Uani ? . C
C5 .3547(4) .2141(3) .0963(3) .0340(13) Uani ? . C
C6 .3362(4) .1604(3) -.0569(3) .0348(14) Uani ? . C
C7 .4612(4) .2214(5) -.1278(4) .0488(18) Uani ? . C
C8 .4442(5) .1495(5) -.2702(4) .054(2) Uani ? . C
C9 .3110(5) .0156(5) -.3356(3) .052(2) Uani ? . C
C10 .1901(4) -.0390(4) -.2615(3) .0413(16) Uani ? . C
H1 .156(5) .087(4) .312(4) .041(9) Uiso ? . H
H2 .404 .273 .468 .0550 Uiso ? . H
H3 .623 .427 .382 .0565 Uiso ? . H
H4 .591 .377 .144 .0541 Uiso ? . H
H7 .555 .312 -.079 .0583 Uiso ? . H
H8 .523 .192 -.322 .0661 Uiso ? . H
H9 .303 -.040 -.433 .0620 Uiso ? . H
H10 .104(5) -.128(5) -.310(4) .044(9) Uiso ? . H
HO1 -.050(5) .289(5) .067(4) .035(9) Uiso ? . H
HO2 -.064(7) .243(6) -.058(6) .078(18) Uiso ? . H

loop_
_atom_type_symbol
_atom_type_scat_dispersion_real
_atom_type_scat_dispersion_imag
_atom_type_scat_source
Ru -1.420 0.836 'International Tables Vol. IV Table 2.2B'
C 0.002 0.002 'International Tables Vol. IV Table 2.2B'
N 0.004 0.003 'International Tables Vol. IV Table 2.2B'
H 0.000 0.000 'International Tables Vol. IV Table 2.2B'
O 0.008 0.006 'International Tables Vol. IV Table 2.2B'
P 0.090 0.095 'International Tables Vol. IV Table 2.2B'
F 0.014 0.010 'International Tables Vol. IV Table 2.2B'

loop_
_geom_angle_atom_site_label_1
_geom_angle_atom_site_label_2
_geom_angle_atom_site_label_3
_geom_angle
_geom_angle_publ_flag
O Ru N1 90.53(9) yes
O Ru N2 89.80(10) yes
N1 Ru N2 77.20(9) yes
Ru O HO1 112(3) yes
Ru O HO2 115(4) yes
HO1 O HO2 111(5) yes
Ru N1 C5 115.02(17) no
Ru N1 C1 127.8(2) no
Ru N2 C6 114.72(18) no
Ru N2 C10 128.0(2) no
N1 C1 H1 115(2) no
C2 C1 H1 123(2) no
N2 C10 H10 121(2) no
C9 C10 H10 117(2) no

loop_
_geom_bond_atom_site_label_1
_geom_bond_atom_site_label_2
_geom_bond_site_symmetry_1
_geom_bond_site_symmetry_2
_geom_bond_distance
_geom_bond_publ_flag
Ru O ? ? 2.116(2) yes
Ru N1 ? ? 2.073(2) yes
Ru N2 ? ? 2.075(2) yes
P F1 ? ? 1.584(2) no
P F2 ? ? 1.591(2) no
P F3 ? ? 1.608(3) no
P F4 ? ? 1.559(3) no
P F5 ? ? 1.592(3) no
P F6 ? ? 1.555(3) no
O HO1 ? ? .75(4) yes
O HO2 ? ? .71(5) yes
N1 C5 ? ? 1.358(4) no
N1 C1 ? ? 1.350(4) no
N2 C6 ? ? 1.354(4) no
N2 C10 ? ? 1.357(4) no
C1 C2 ? ? 1.374(4) no
C2 C3 ? ? 1.379(5) no
C3 C4 ? ? 1.387(5) no
C4 C5 ? ? 1.380(4) no
C5 C6 ? ? 1.477(4) no
C6 C7 ? ? 1.388(4) no
C7 C8 ? ? 1.379(5) no
C8 C9 ? ? 1.364(6) no
C9 C10 ? ? 1.366(5) no
C1 H1 ? ? .99(4) yes
C10 H10 ? ? .91(4) yes

loop_
_geom_contact_atom_site_label_1
_geom_contact_atom_site_label_2
_geom_contact_distance
_geom_contact_site_symmetry_2
_geom_contact_publ_flag
H1 H10 2.05(8) 2 yes
